data_7135542
loop_
_publ_author_name
'Nadraws, Jonathan W.'
'Pokle, Maithili S.'
'Smith, 3rd, Amos B'

_publ_section_title
;
 A 2nd-generation scalable synthesis of the HIV-1 entry inhibitor
 CJF-III-288 enabled by photoredox catalysis.
;
_journal_issue 9
_journal_name_full 'Chemical communications (Cambridge, England)'
_journal_page_first 2981
_journal_page_last 2985
_journal_paper_doi 10.1039/d5cc06802a
_journal_volume 62
_journal_year 2026
_chemical_absolute_configuration ad
_chemical_formula_moiety 'C35 H50 Br N5 O9 S, C3 H6 O'
_chemical_formula_sum 'C38 H56 Br N5 O10 S'
_chemical_formula_weight 854.84
_chemical_name_systematic JWN-II-141
_space_group_crystal_system monoclinic
_space_group_IT_number 4
_space_group_name_Hall 'P 2yb'
_space_group_name_H-M_alt 'P 1 21 1'
_atom_sites_solution_hydrogens geom
_atom_sites_solution_primary dual
_audit_creation_date 2022-11-30
_audit_creation_method
;
Olex2 1.5
(compiled 2022.04.07 svn.rca3783a0 for OlexSys, GUI svn.r6498)
;
_audit_update_record
;
2025-09-02 deposited with the CCDC.	2026-01-05 downloaded from the CCDC.
;
_cell_angle_alpha 90
_cell_angle_beta 100.839(2)
_cell_angle_gamma 90
_cell_formula_units_Z 2
_cell_length_a 12.1491(3)
_cell_length_b 12.2447(3)
_cell_length_c 14.3618(4)
_cell_measurement_reflns_used 23375
_cell_measurement_temperature 100
_cell_measurement_theta_max 28.2310
_cell_measurement_theta_min 2.3420
_cell_volume 2098.38(9)
_computing_cell_refinement 'CrysAlisPro 1.171.42.72a (Rigaku OD, 2022)'
_computing_data_collection 'CrysAlisPro 1.171.42.72a (Rigaku OD, 2022)'
_computing_data_reduction 'CrysAlisPro 1.171.42.72a (Rigaku OD, 2022)'
_computing_molecular_graphics 'Olex2 1.5 (Dolomanov et al., 2009)'
_computing_publication_material 'Olex2 1.5 (Dolomanov et al., 2009)'
_computing_structure_refinement 'SHELXL 2018/3 (Sheldrick, 2015)'
_computing_structure_solution 'SHELXT (Sheldrick, 2018)'
_diffrn_ambient_environment N~2~
_diffrn_ambient_temperature 100
_diffrn_detector 'HPC area detector'
_diffrn_detector_area_resol_mean 10.0
_diffrn_detector_type 'Dectris Pilatus3 R 200K'
_diffrn_measured_fraction_theta_full 1.000
_diffrn_measured_fraction_theta_max 0.999
_diffrn_measurement_details
;
List of Runs (angles in degrees, time in seconds):

  # Type    Start    End  Width  t~exp~   \w     \q     \k     \f   Frames
#--------------------------------------------------------------------------
  1  \w     -8.00  85.00   0.50   15.00    --    6.66  37.00 150.00  186
  2  \w     -9.00  59.00   0.50   15.00    --    6.66  57.00 -30.00  136
  3  \w    -25.00  30.00   0.50   15.00    --    6.66 -77.00-180.00  110
  4  \w    -25.00  30.00   0.50   15.00    --    6.66 -77.00  30.00  110
  5  \w     -7.00  75.00   0.50   15.00    --    6.66  37.00  60.00  164
  6  \w    -44.00   7.00   0.50   15.00    --   -6.97 -57.00 120.00  102
  7  \w    -25.00   4.00   0.50   15.00    --   -6.97 -77.00-120.00   58
  8  \w    -31.00  -6.00   0.50   15.00    --   -6.97  77.00-150.00   50
  9  \w    -44.00 -13.00   0.50   15.00    --   -6.97 -57.00  60.00   62
 10  \w    -17.00  56.00   0.50   15.00    --   -6.97   0.00  90.00  146
 11  \w    -85.00 -47.00   0.50   15.00    --   -6.97   0.00  90.00   76
;
_diffrn_measurement_device '\k-geometry diffractometer'
_diffrn_measurement_device_type 'Rigaku XtaLAB Synergy-S'
_diffrn_measurement_method '\w scans'
_diffrn_orient_matrix_type 'CrysAlisPro convention (1999,Acta A55,543-557)'
_diffrn_orient_matrix_UB_11 -0.0130346000
_diffrn_orient_matrix_UB_12 -0.0031922000
_diffrn_orient_matrix_UB_13 -0.0501693000
_diffrn_orient_matrix_UB_21 0.0045106000
_diffrn_orient_matrix_UB_22 0.0576006000
_diffrn_orient_matrix_UB_23 -0.0029021000
_diffrn_orient_matrix_UB_31 0.0578356000
_diffrn_orient_matrix_UB_32 -0.0052284000
_diffrn_orient_matrix_UB_33 -0.0013783000
_diffrn_radiation_monochromator mirror
_diffrn_radiation_probe x-ray
_diffrn_radiation_type 'Mo K\a'
_diffrn_radiation_wavelength 0.71073
_diffrn_reflns_av_R_equivalents 0.0362
_diffrn_reflns_av_unetI/netI 0.0329
_diffrn_reflns_Laue_measured_fraction_full 1.000
_diffrn_reflns_Laue_measured_fraction_max 0.999
_diffrn_reflns_limit_h_max 14
_diffrn_reflns_limit_h_min -16
_diffrn_reflns_limit_k_max 16
_diffrn_reflns_limit_k_min -16
_diffrn_reflns_limit_l_max 19
_diffrn_reflns_limit_l_min -19
_diffrn_reflns_number 43167
_diffrn_reflns_point_group_measured_fraction_full 0.998
_diffrn_reflns_point_group_measured_fraction_max 0.995
_diffrn_reflns_theta_full 25.242
_diffrn_reflns_theta_max 28.282
_diffrn_reflns_theta_min 2.018
_diffrn_source 'micro-focus sealed X-ray tube'
_diffrn_source_type 'PhotonJet (Mo) X-ray Source'
_exptl_absorpt_coefficient_mu 1.089
_exptl_absorpt_correction_T_max 1.00000
_exptl_absorpt_correction_T_min 0.79499
_exptl_absorpt_correction_type multi-scan
_exptl_absorpt_process_details 'SCALE3 ABSPACK'
_exptl_crystal_colour colorless
_exptl_crystal_colour_primary colorless
_exptl_crystal_density_diffrn 1.353
_exptl_crystal_description plank
_exptl_crystal_F_000 900
_exptl_crystal_recrystallization_method 'Re-crystallisation from solvent: Acetone'
_exptl_crystal_size_max 0.28
_exptl_crystal_size_mid 0.23
_exptl_crystal_size_min 0.07
_refine_diff_density_max 0.634
_refine_diff_density_min -0.560
_refine_diff_density_rms 0.053
_refine_ls_abs_structure_details
;
 Flack x determined using 4057 quotients [(I+)-(I-)]/[(I+)+(I-)]
 (Parsons, Flack and Wagner, Acta Cryst. B69 (2013) 249-259).
;
_refine_ls_abs_structure_Flack 0.008(2)
_refine_ls_extinction_method none
_refine_ls_goodness_of_fit_ref 1.053
_refine_ls_hydrogen_treatment constr
_refine_ls_matrix_type full
_refine_ls_number_parameters 516
_refine_ls_number_reflns 10356
_refine_ls_number_restraints 7
_refine_ls_restrained_S_all 1.053
_refine_ls_R_factor_all 0.0389
_refine_ls_R_factor_gt 0.0332
_refine_ls_shift/su_max 0.002
_refine_ls_shift/su_mean 0.000
_refine_ls_structure_factor_coef Fsqd
_refine_ls_weighting_details 'w=1/[\s^2^(Fo^2^)+(0.0239P)^2^+1.3446P] where P=(Fo^2^+2Fc^2^)/3'
_refine_ls_weighting_scheme calc
_refine_ls_wR_factor_gt 0.0719
_refine_ls_wR_factor_ref 0.0736
_reflns_Friedel_coverage 0.903
_reflns_Friedel_fraction_full 0.996
_reflns_Friedel_fraction_max 0.990
_reflns_number_gt 9495
_reflns_number_total 10356
_reflns_threshold_expression 'I > 2\s(I)'
_cod_data_source_file d5cc06802a2.cif
_cod_data_source_block 1490
_cod_database_code 7135542
_shelx_shelxl_version_number 2018/3
_shelx_estimated_absorpt_t_max 0.928
_shelx_estimated_absorpt_t_min 0.750
_olex2_submission_special_instructions 'No special instructions were received'
_oxdiff_exptl_absorpt_empirical_details
;
Empirical correction (ABSPACK) includes:
- Absorption correction using spherical harmonics
- Frame scaling
;
_oxdiff_exptl_absorpt_empirical_full_max 1.384
_oxdiff_exptl_absorpt_empirical_full_min 0.764

loop_
_space_group_symop_operation_xyz
'x, y, z'
'-x, y+1/2, -z'

loop_
_atom_site_label
_atom_site_type_symbol
_atom_site_fract_x
_atom_site_fract_y
_atom_site_fract_z
_atom_site_U_iso_or_equiv
_atom_site_adp_type
_atom_site_occupancy
_atom_site_site_symmetry_order
_atom_site_calc_flag
_atom_site_refinement_flags_posn
_atom_site_refinement_flags_adp
_atom_site_refinement_flags_occupancy
_atom_site_disorder_assembly
_atom_site_disorder_group
Br1 Br 0.81021(3) 0.75308(3) 0.73237(2) 0.03836(11) Uani 1 1 d . . . . .
S1 S 0.18375(5) 0.53966(6) 0.47077(5) 0.01694(14) Uani 1 1 d . . . . .
O1 O 0.17190(17) 0.53976(19) 0.36961(16) 0.0255(5) Uani 1 1 d . . . . .
O2 O 0.21605(18) 0.64042(17) 0.51906(17) 0.0243(5) Uani 1 1 d . . . . .
O3 O 0.42837(16) 0.34026(16) 0.51208(14) 0.0157(4) Uani 1 1 d . . . . .
O4 O 0.81096(16) 0.45808(19) 0.46613(16) 0.0231(5) Uani 1 1 d . . . . .
O5 O 0.68672(17) 0.38610(18) 0.34318(14) 0.0215(5) Uani 1 1 d . . . . .
O6 O 0.31076(18) 0.3106(2) 0.04366(17) 0.0299(5) Uani 1 1 d . . . . .
O7 O 0.49382(16) 0.2680(2) 0.09111(14) 0.0227(5) Uani 1 1 d . . . . .
O8 O 0.19760(18) 0.66138(18) 0.15929(15) 0.0225(5) Uani 1 1 d . . . . .
O9 O 0.08967(16) 0.55545(17) 0.04799(14) 0.0200(4) Uani 1 1 d . . . . .
N1 N 0.27432(18) 0.44049(19) 0.51897(17) 0.0139(5) Uani 1 1 d . . . . .
N2 N 0.62421(18) 0.4986(2) 0.44391(16) 0.0136(5) Uani 1 1 d . . . . .
N3 N 0.38700(18) 0.55801(19) 0.24241(16) 0.0146(5) Uani 1 1 d . . . . .
H3 H 0.336667 0.606512 0.251595 0.017 Uiso 1 1 calc R U . . .
N4 N 0.43055(19) 0.4059(2) 0.16433(16) 0.0160(5) Uani 1 1 d . . . . .
N5 N 0.25129(19) 0.4899(2) 0.11981(17) 0.0171(5) Uani 1 1 d . . . . .
H5 H 0.226561 0.432489 0.085270 0.021 Uiso 1 1 calc R U . . .
C1 C 0.0623(2) 0.4802(3) 0.5044(3) 0.0236(7) Uani 1 1 d . . . . .
H1a H 0.024647 0.534150 0.539062 0.028 Uiso 1 1 calc R U . . .
H1b H 0.008606 0.456218 0.447443 0.028 Uiso 1 1 calc R U . . .
C2 C 0.1019(2) 0.3830(2) 0.5676(2) 0.0148(5) Uani 1 1 d . . . . .
C3 C 0.0271(2) 0.2810(2) 0.5550(2) 0.0199(6) Uani 1 1 d . . . . .
H3c H 0.029446 0.243827 0.494162 0.024 Uiso 1 1 calc R U . . .
H3b H -0.051565 0.299575 0.557664 0.024 Uiso 1 1 calc R U . . .
C4 C 0.0807(2) 0.2091(2) 0.6409(2) 0.0183(6) Uani 1 1 d . . . . .
H4a H 0.025105 0.190335 0.680616 0.022 Uiso 1 1 calc R U . . .
H4b H 0.112030 0.140947 0.619517 0.022 Uiso 1 1 calc R U . . .
C5 C 0.1745(2) 0.2827(2) 0.6957(2) 0.0167(6) Uani 1 1 d . . . . .
H5a H 0.198280 0.263384 0.764216 0.020 Uiso 1 1 calc R U . . .
C6 C 0.2708(2) 0.2847(2) 0.6396(2) 0.0167(6) Uani 1 1 d . . . . .
H6a H 0.294876 0.209852 0.626665 0.020 Uiso 1 1 calc R U . . .
H6b H 0.335995 0.326056 0.673799 0.020 Uiso 1 1 calc R U . . .
C7 C 0.2160(2) 0.3434(2) 0.5469(2) 0.0135(5) Uani 1 1 d . . . . .
H7 H 0.202951 0.289766 0.493486 0.016 Uiso 1 1 calc R U . . .
C8 C 0.1251(2) 0.3989(2) 0.6778(2) 0.0182(6) Uani 1 1 d . . . . .
C9 C 0.0177(3) 0.4177(3) 0.7173(3) 0.0282(7) Uani 1 1 d . . . . .
H9a H -0.017138 0.486579 0.692399 0.042 Uiso 1 1 calc R U . . .
H9b H 0.036228 0.421307 0.786642 0.042 Uiso 1 1 calc R U . . .
H9c H -0.034632 0.357377 0.698042 0.042 Uiso 1 1 calc R U . . .
C10 C 0.2060(3) 0.4909(3) 0.7166(2) 0.0289(7) Uani 1 1 d . . . . .
H10a H 0.275207 0.483309 0.691428 0.043 Uiso 1 1 calc R U . . .
H10b H 0.223439 0.486725 0.785947 0.043 Uiso 1 1 calc R U . . .
H10c H 0.171181 0.561526 0.697233 0.043 Uiso 1 1 calc R U . . .
C11 C 0.3804(2) 0.4271(2) 0.49675(19) 0.0118(5) Uani 1 1 d . . . . .
C12 C 0.4336(2) 0.5249(2) 0.45742(19) 0.0123(5) Uani 1 1 d . . . . .
H12 H 0.374732 0.576810 0.425769 0.015 Uiso 1 1 calc R U . . .
C13 C 0.5148(2) 0.5821(2) 0.53596(19) 0.0140(5) Uani 1 1 d . . . . .
C14 C 0.4924(3) 0.6451(2) 0.6102(2) 0.0189(6) Uani 1 1 d . . . . .
H14 H 0.417590 0.655380 0.619067 0.023 Uiso 1 1 calc R U . . .
C15 C 0.5820(3) 0.6935(2) 0.6721(2) 0.0233(6) Uani 1 1 d . . . . .
H15 H 0.569164 0.737038 0.723714 0.028 Uiso 1 1 calc R U . . .
C16 C 0.6893(3) 0.6763(2) 0.6563(2) 0.0229(7) Uani 1 1 d . . . . .
C17 C 0.7149(2) 0.6105(2) 0.5848(2) 0.0179(6) Uani 1 1 d . . . . .
H17 H 0.789980 0.598004 0.577475 0.021 Uiso 1 1 calc R U . . .
C18 C 0.6242(2) 0.5638(2) 0.5244(2) 0.0150(6) Uani 1 1 d . . . . .
C19 C 0.7165(2) 0.4481(2) 0.4212(2) 0.0160(6) Uani 1 1 d . . . . .
C20 C 0.7766(3) 0.3266(3) 0.3111(3) 0.0326(8) Uani 1 1 d . . . . .
H20a H 0.746009 0.258488 0.279193 0.039 Uiso 0.75 1 calc R U P A 1
H20b H 0.834221 0.306236 0.366718 0.039 Uiso 0.75 1 calc R U P A 1
H20c H 0.846725 0.368904 0.329574 0.039 Uiso 0.25 1 calc R U P B 2
H20d H 0.787084 0.256161 0.345464 0.039 Uiso 0.25 1 calc R U P B 2
C21 C 0.8290(4) 0.3921(4) 0.2451(3) 0.0264(9) Uani 0.75 1 d . U P C 1
H21a H 0.892001 0.350111 0.228199 0.032 Uiso 0.75 1 calc R U P C 1
H21b H 0.860245 0.459582 0.277784 0.032 Uiso 0.75 1 calc R U P C 1
C22 C 0.7488(4) 0.4232(4) 0.1549(3) 0.0459(11) Uani 1 1 d . . . . .
H22a H 0.719202 0.356912 0.120914 0.069 Uiso 0.75 1 calc R U P C 1
H22b H 0.788580 0.466877 0.114514 0.069 Uiso 0.75 1 calc R U P C 1
H22c H 0.686726 0.466046 0.170801 0.069 Uiso 0.75 1 calc R U P C 1
H22d H 0.705726 0.477854 0.182772 0.069 Uiso 0.25 1 calc R U P C 2
H22e H 0.709502 0.405541 0.090606 0.069 Uiso 0.25 1 calc R U P C 2
H22f H 0.823175 0.452546 0.152172 0.069 Uiso 0.25 1 calc R U P C 2
C23 C 0.5093(2) 0.4879(2) 0.38766(18) 0.0117(5) Uani 1 1 d . . . . .
H23 H 0.493104 0.410380 0.367633 0.014 Uiso 1 1 calc R U . . .
C24 C 0.4985(2) 0.5632(2) 0.30101(19) 0.0141(5) Uani 1 1 d . . . . .
H24a H 0.514553 0.639352 0.322635 0.017 Uiso 1 1 calc R U . . .
H24b H 0.554646 0.541861 0.262590 0.017 Uiso 1 1 calc R U . . .
C25 C 0.3581(2) 0.4822(2) 0.17510(19) 0.0135(5) Uani 1 1 d . . . . .
C26 C 0.4021(2) 0.3280(2) 0.09450(19) 0.0168(6) Uani 1 1 d . . . . .
C27 C 0.4906(3) 0.1742(3) 0.0270(2) 0.0261(7) Uani 1 1 d . . . . .
C28 C 0.6123(3) 0.1372(4) 0.0459(4) 0.0551(13) Uani 1 1 d . . . . .
H28a H 0.659162 0.194748 0.026215 0.083 Uiso 1 1 calc R U . . .
H28b H 0.619391 0.070489 0.009827 0.083 Uiso 1 1 calc R U . . .
H28c H 0.636658 0.122709 0.113710 0.083 Uiso 1 1 calc R U . . .
C29 C 0.4537(4) 0.2080(4) -0.0755(3) 0.0511(11) Uani 1 1 d . . . . .
H29a H 0.374338 0.228464 -0.086821 0.077 Uiso 1 1 calc R U . . .
H29b H 0.464352 0.146828 -0.116988 0.077 Uiso 1 1 calc R U . . .
H29c H 0.498535 0.270446 -0.089149 0.077 Uiso 1 1 calc R U . . .
C30 C 0.4174(4) 0.0859(3) 0.0560(3) 0.0435(10) Uani 1 1 d . . . . .
H30a H 0.441265 0.070510 0.123765 0.065 Uiso 1 1 calc R U . . .
H30b H 0.424205 0.019521 0.019436 0.065 Uiso 1 1 calc R U . . .
H30c H 0.339244 0.110419 0.043707 0.065 Uiso 1 1 calc R U . . .
C31 C 0.1805(2) 0.5783(2) 0.1138(2) 0.0174(6) Uani 1 1 d . . . . .
C32 C 0.0017(2) 0.6398(3) 0.0188(2) 0.0199(6) Uani 1 1 d . . . . .
C33 C -0.0480(3) 0.6766(3) 0.1028(2) 0.0297(7) Uani 1 1 d . . . . .
H33a H -0.068391 0.612545 0.136709 0.045 Uiso 1 1 calc R U . . .
H33b H -0.115046 0.720771 0.080298 0.045 Uiso 1 1 calc R U . . .
H33c H 0.007221 0.720426 0.145542 0.045 Uiso 1 1 calc R U . . .
C34 C -0.0842(3) 0.5769(3) -0.0516(2) 0.0253(7) Uani 1 1 d . . . . .
H34a H -0.050542 0.554082 -0.105393 0.038 Uiso 1 1 calc R U . . .
H34b H -0.149070 0.623736 -0.074283 0.038 Uiso 1 1 calc R U . . .
H34c H -0.108288 0.512243 -0.020546 0.038 Uiso 1 1 calc R U . . .
C35 C 0.0511(3) 0.7336(3) -0.0286(2) 0.0323(8) Uani 1 1 d . . . . .
H35a H 0.107818 0.770951 0.018159 0.049 Uiso 1 1 calc R U . . .
H35b H -0.008463 0.785206 -0.054515 0.049 Uiso 1 1 calc R U . . .
H35c H 0.085856 0.705303 -0.079944 0.049 Uiso 1 1 calc R U . . .
O10 O 0.4393(2) 0.8276(2) 0.25821(18) 0.0370(6) Uani 1 1 d . . . . .
C36 C 0.3456(2) 0.8488(2) 0.2716(2) 0.0200(6) Uani 1 1 d . . . . .
C37 C 0.2650(3) 0.9142(3) 0.2007(2) 0.0235(6) Uani 1 1 d . . . . .
H37a H 0.258579 0.988084 0.225300 0.035 Uiso 1 1 calc R U . . .
H37b H 0.191357 0.878872 0.189561 0.035 Uiso 1 1 calc R U . . .
H37c H 0.292708 0.918275 0.140896 0.035 Uiso 1 1 calc R U . . .
C38 C 0.3048(3) 0.8101(3) 0.3577(2) 0.0212(6) Uani 1 1 d . . . . .
H38a H 0.256725 0.745976 0.341549 0.032 Uiso 1 1 calc R U . . .
H38b H 0.261955 0.868405 0.381140 0.032 Uiso 1 1 calc R U . . .
H38c H 0.369057 0.790432 0.407058 0.032 Uiso 1 1 calc R U . . .
C21* C 0.7627(13) 0.3071(14) 0.2233(11) 0.038(3) Uani 0.25 1 d . U P C 2
H21c H 0.694767 0.261526 0.204647 0.046 Uiso 0.25 1 calc R U P C 2
H21d H 0.827480 0.264555 0.210401 0.046 Uiso 0.25 1 calc R U P C 2

loop_
_atom_site_aniso_label
_atom_site_aniso_U_11
_atom_site_aniso_U_22
_atom_site_aniso_U_33
_atom_site_aniso_U_23
_atom_site_aniso_U_13
_atom_site_aniso_U_12
Br1 0.0512(2) 0.03020(17) 0.02514(15) -0.00292(16) -0.01461(14) -0.01619(18)
S1 0.0104(3) 0.0139(3) 0.0275(4) 0.0070(3) 0.0061(3) 0.0034(3)
O1 0.0195(10) 0.0299(12) 0.0264(11) 0.0105(10) 0.0024(8) 0.0047(10)
O2 0.0220(11) 0.0139(10) 0.0391(13) 0.0020(9) 0.0114(9) 0.0037(8)
O3 0.0145(9) 0.0125(9) 0.0212(10) 0.0034(8) 0.0061(8) 0.0032(8)
O4 0.0094(9) 0.0323(13) 0.0280(12) 0.0071(10) 0.0043(8) 0.0031(9)
O5 0.0205(10) 0.0283(12) 0.0180(10) 0.0004(9) 0.0096(8) 0.0104(9)
O6 0.0206(11) 0.0332(13) 0.0316(12) -0.0145(10) -0.0065(9) 0.0066(10)
O7 0.0178(9) 0.0263(12) 0.0237(10) -0.0085(9) 0.0035(8) 0.0048(9)
O8 0.0209(10) 0.0189(11) 0.0238(11) -0.0049(9) -0.0056(8) 0.0032(8)
O9 0.0158(9) 0.0214(11) 0.0199(10) -0.0060(8) -0.0039(8) 0.0039(8)
N1 0.0088(10) 0.0119(11) 0.0218(12) 0.0031(9) 0.0051(9) 0.0015(8)
N2 0.0082(10) 0.0183(12) 0.0138(11) 0.0023(9) 0.0009(8) 0.0007(9)
N3 0.0109(10) 0.0170(12) 0.0146(11) -0.0015(9) -0.0006(8) 0.0027(9)
N4 0.0169(11) 0.0174(12) 0.0128(11) -0.0004(9) 0.0008(9) -0.0004(9)
N5 0.0148(11) 0.0166(12) 0.0174(12) -0.0034(10) -0.0036(9) 0.0000(9)
C1 0.0100(12) 0.0218(16) 0.0413(19) 0.0131(14) 0.0102(12) 0.0021(11)
C2 0.0086(12) 0.0135(13) 0.0228(14) 0.0029(11) 0.0042(10) -0.0004(10)
C3 0.0135(13) 0.0197(16) 0.0260(15) 0.0033(11) 0.0026(11) -0.0045(11)
C4 0.0148(13) 0.0145(13) 0.0269(15) 0.0018(11) 0.0069(11) -0.0018(11)
C5 0.0149(13) 0.0186(15) 0.0177(13) 0.0021(10) 0.0054(10) -0.0008(10)
C6 0.0133(12) 0.0173(14) 0.0198(13) 0.0046(10) 0.0037(10) 0.0002(10)
C7 0.0113(12) 0.0117(12) 0.0185(13) 0.0009(10) 0.0052(10) -0.0006(10)
C8 0.0162(13) 0.0164(14) 0.0242(15) -0.0020(12) 0.0092(11) -0.0008(11)
C9 0.0271(16) 0.0237(17) 0.0397(19) -0.0017(14) 0.0214(15) 0.0043(13)
C10 0.0349(18) 0.0237(17) 0.0310(18) -0.0098(14) 0.0137(14) -0.0104(14)
C11 0.0098(12) 0.0147(13) 0.0113(12) -0.0022(10) 0.0027(10) -0.0009(10)
C12 0.0100(11) 0.0119(13) 0.0152(12) 0.0009(10) 0.0027(9) -0.0002(10)
C13 0.0188(13) 0.0100(12) 0.0132(12) 0.0018(10) 0.0025(10) -0.0024(10)
C14 0.0269(14) 0.0141(13) 0.0172(13) 0.0014(11) 0.0077(11) 0.0009(11)
C15 0.0428(18) 0.0128(14) 0.0144(14) -0.0006(11) 0.0053(13) 0.0006(13)
C16 0.0329(17) 0.0154(14) 0.0157(14) 0.0035(11) -0.0073(12) -0.0102(12)
C17 0.0205(14) 0.0144(14) 0.0164(13) 0.0048(11) -0.0028(11) -0.0038(11)
C18 0.0162(13) 0.0112(13) 0.0158(13) 0.0047(10) -0.0016(10) -0.0006(10)
C19 0.0154(13) 0.0170(14) 0.0172(13) 0.0070(11) 0.0066(11) 0.0025(11)
C20 0.0358(18) 0.035(2) 0.0329(18) 0.0062(15) 0.0208(15) 0.0212(16)
C21 0.022(2) 0.036(2) 0.025(2) -0.0066(18) 0.0138(17) -0.0053(18)
C22 0.044(2) 0.070(3) 0.0269(19) 0.0127(19) 0.0141(17) 0.008(2)
C23 0.0101(11) 0.0124(13) 0.0121(12) -0.0014(10) 0.0006(9) -0.0002(10)
C24 0.0125(12) 0.0148(14) 0.0141(13) 0.0004(10) 0.0003(10) -0.0023(10)
C25 0.0141(12) 0.0158(13) 0.0107(12) 0.0021(10) 0.0025(10) -0.0016(10)
C26 0.0182(13) 0.0189(14) 0.0133(13) -0.0011(11) 0.0032(10) 0.0007(11)
C27 0.0273(16) 0.0263(17) 0.0263(16) -0.0107(13) 0.0092(13) 0.0026(13)
C28 0.032(2) 0.055(3) 0.076(3) -0.037(2) 0.004(2) 0.0138(19)
C29 0.081(3) 0.052(3) 0.0240(19) -0.0093(18) 0.020(2) 0.010(2)
C30 0.051(2) 0.0270(19) 0.058(3) -0.0134(18) 0.023(2) -0.0048(18)
C31 0.0171(13) 0.0184(14) 0.0162(13) -0.0003(11) 0.0017(11) -0.0004(11)
C32 0.0136(13) 0.0237(15) 0.0203(15) -0.0006(12) -0.0022(11) 0.0064(11)
C33 0.0228(16) 0.0363(19) 0.0290(17) -0.0083(15) 0.0022(13) 0.0045(14)
C34 0.0164(14) 0.0332(18) 0.0237(16) -0.0059(13) -0.0030(12) 0.0018(12)
C35 0.0270(16) 0.036(2) 0.0312(17) 0.0098(15) -0.0028(13) -0.0011(14)
O10 0.0255(12) 0.0525(17) 0.0346(14) 0.0068(12) 0.0095(10) 0.0109(12)
C36 0.0219(14) 0.0151(14) 0.0224(15) -0.0017(12) 0.0022(12) -0.0012(11)
C37 0.0250(15) 0.0208(16) 0.0247(16) 0.0030(12) 0.0048(12) 0.0008(12)
C38 0.0258(15) 0.0184(15) 0.0190(14) -0.0002(12) 0.0032(12) -0.0004(12)
C21* 0.033(7) 0.043(7) 0.040(7) -0.008(6) 0.013(6) 0.014(6)

loop_
_atom_type_symbol
_atom_type_description
_atom_type_scat_dispersion_real
_atom_type_scat_dispersion_imag
_atom_type_scat_source
C C 0.0033 0.0016 'International Tables Vol C Tables 4.2.6.8 and 6.1.1.4'
H H 0.0000 0.0000 'International Tables Vol C Tables 4.2.6.8 and 6.1.1.4'
Br Br -0.2901 2.4595 'International Tables Vol C Tables 4.2.6.8 and 6.1.1.4'
N N 0.0061 0.0033 'International Tables Vol C Tables 4.2.6.8 and 6.1.1.4'
O O 0.0106 0.0060 'International Tables Vol C Tables 4.2.6.8 and 6.1.1.4'
S S 0.1246 0.1234 'International Tables Vol C Tables 4.2.6.8 and 6.1.1.4'

loop_
_geom_angle_atom_site_label_1
_geom_angle_atom_site_label_2
_geom_angle_atom_site_label_3
_geom_angle
_geom_angle_site_symmetry_1
_geom_angle_site_symmetry_3
_geom_angle_publ_flag
O1 S1 O2 117.13(14) . . ?
O1 S1 N1 110.37(13) . . ?
O1 S1 C1 110.05(15) . . ?
O2 S1 N1 108.73(13) . . ?
O2 S1 C1 112.58(15) . . ?
N1 S1 C1 95.91(13) . . ?
C19 O5 C20 116.4(2) . . ?
C26 O7 C27 121.8(2) . . ?
C31 O9 C32 120.4(2) . . ?
C7 N1 S1 112.28(17) . . ?
C11 N1 S1 123.19(19) . . ?
C11 N1 C7 118.6(2) . . ?
C18 N2 C23 110.7(2) . . ?
C19 N2 C18 125.3(2) . . ?
C19 N2 C23 124.0(2) . . ?
C25 N3 C24 122.5(2) . . ?
C25 N4 C26 119.7(2) . . ?
C31 N5 C25 126.4(2) . . ?
C2 C1 S1 107.17(19) . . ?
C1 C2 C3 116.9(2) . . ?
C1 C2 C7 109.0(2) . . ?
C1 C2 C8 118.9(3) . . ?
C3 C2 C7 104.7(2) . . ?
C3 C2 C8 102.1(2) . . ?
C7 C2 C8 103.6(2) . . ?
C2 C3 C4 102.5(2) . . ?
C5 C4 C3 103.5(2) . . ?
C4 C5 C8 103.0(2) . . ?
C6 C5 C4 107.6(2) . . ?
C6 C5 C8 102.0(2) . . ?
C5 C6 C7 102.2(2) . . ?
N1 C7 C2 107.0(2) . . ?
N1 C7 C6 117.2(2) . . ?
C2 C7 C6 103.7(2) . . ?
C5 C8 C2 92.5(2) . . ?
C9 C8 C2 112.9(3) . . ?
C9 C8 C5 114.1(2) . . ?
C10 C8 C2 116.1(2) . . ?
C10 C8 C5 114.4(2) . . ?
C10 C8 C9 106.7(3) . . ?
O3 C11 N1 119.7(2) . . ?
O3 C11 C12 122.4(2) . . ?
N1 C11 C12 117.9(2) . . ?
C11 C12 C13 110.4(2) . . ?
C11 C12 C23 110.8(2) . . ?
C13 C12 C23 103.5(2) . . ?
C14 C13 C12 129.3(3) . . ?
C14 C13 C18 120.8(3) . . ?
C18 C13 C12 109.8(2) . . ?
C13 C14 C15 118.9(3) . . ?
C16 C15 C14 118.5(3) . . ?
C15 C16 Br1 118.8(2) . . ?
C15 C16 C17 124.1(3) . . ?
C17 C16 Br1 117.1(2) . . ?
C16 C17 C18 116.0(3) . . ?
C13 C18 N2 109.7(2) . . ?
C13 C18 C17 121.6(3) . . ?
C17 C18 N2 128.6(3) . . ?
O4 C19 O5 125.4(3) . . ?
O4 C19 N2 124.2(3) . . ?
O5 C19 N2 110.4(2) . . ?
O5 C20 C21 111.8(3) . . ?
C21* C20 O5 116.3(7) . . ?
C20 C21 C22 113.6(3) . . ?
N2 C23 C12 103.6(2) . . ?
N2 C23 C24 108.5(2) . . ?
C24 C23 C12 112.2(2) . . ?
N3 C24 C23 111.7(2) . . ?
N3 C25 N5 117.1(2) . . ?
N4 C25 N3 119.2(2) . . ?
N4 C25 N5 123.7(3) . . ?
O6 C26 O7 123.2(3) . . ?
O6 C26 N4 128.9(3) . . ?
O7 C26 N4 108.0(2) . . ?
O7 C27 C28 102.2(3) . . ?
O7 C27 C29 111.3(3) . . ?
O7 C27 C30 109.6(3) . . ?
C29 C27 C28 110.8(3) . . ?
C30 C27 C28 110.0(3) . . ?
C30 C27 C29 112.5(3) . . ?
O8 C31 O9 126.4(3) . . ?
O8 C31 N5 126.1(3) . . ?
O9 C31 N5 107.6(2) . . ?
O9 C32 C33 110.8(2) . . ?
O9 C32 C34 101.7(2) . . ?
O9 C32 C35 109.2(2) . . ?
C33 C32 C34 110.7(3) . . ?
C35 C32 C33 112.5(3) . . ?
C35 C32 C34 111.5(3) . . ?
O10 C36 C37 121.0(3) . . ?
O10 C36 C38 121.9(3) . . ?
C38 C36 C37 117.0(3) . . ?
C20 C21* C22 113.2(11) . . ?

loop_
_geom_bond_atom_site_label_1
_geom_bond_atom_site_label_2
_geom_bond_distance
_geom_bond_site_symmetry_2
_geom_bond_publ_flag
Br1 C16 1.906(3) . ?
S1 O1 1.433(2) . ?
S1 O2 1.433(2) . ?
S1 N1 1.696(2) . ?
S1 C1 1.791(3) . ?
O3 C11 1.212(3) . ?
O4 C19 1.212(4) . ?
O5 C19 1.345(4) . ?
O5 C20 1.457(4) . ?
O6 C26 1.227(4) . ?
O7 C26 1.343(4) . ?
O7 C27 1.469(4) . ?
O8 C31 1.205(4) . ?
O9 C31 1.341(3) . ?
O9 C32 1.489(3) . ?
N1 C7 1.478(3) . ?
N1 C11 1.394(3) . ?
N2 C18 1.405(4) . ?
N2 C19 1.373(4) . ?
N2 C23 1.482(3) . ?
N3 C24 1.455(3) . ?
N3 C25 1.338(4) . ?
N4 C25 1.313(4) . ?
N4 C26 1.380(4) . ?
N5 C25 1.392(3) . ?
N5 C31 1.375(4) . ?
C1 C2 1.519(4) . ?
C2 C3 1.536(4) . ?
C2 C7 1.548(4) . ?
C2 C8 1.567(4) . ?
C3 C4 1.555(4) . ?
C4 C5 1.547(4) . ?
C5 C6 1.540(4) . ?
C5 C8 1.547(4) . ?
C6 C7 1.548(4) . ?
C8 C9 1.535(4) . ?
C8 C10 1.530(4) . ?
C11 C12 1.519(4) . ?
C12 C13 1.522(4) . ?
C12 C23 1.550(4) . ?
C13 C14 1.384(4) . ?
C13 C18 1.388(4) . ?
C14 C15 1.400(4) . ?
C15 C16 1.381(5) . ?
C16 C17 1.386(5) . ?
C17 C18 1.390(4) . ?
C20 C21 1.474(5) . ?
C20 C21* 1.264(16) . ?
C21 C22 1.517(6) . ?
C22 C21* 1.719(17) . ?
C23 C24 1.535(4) . ?
C27 C28 1.520(5) . ?
C27 C29 1.514(5) . ?
C27 C30 1.507(5) . ?
C32 C33 1.515(4) . ?
C32 C34 1.519(4) . ?
C32 C35 1.515(5) . ?
O10 C36 1.217(4) . ?
C36 C37 1.504(4) . ?
C36 C38 1.494(4) . ?
